data_7007373
loop_
_publ_author_name
'Adams, Christopher J.'
'Crawford, Paul C.'
'Guy Orpen, A.'
'Podesta, Thomas J.'

_publ_section_title
;
 Cation and anion diversity in [M(dithiooxalate)2]2- salts: structure
 robustness in crystal synthesis.
;
_journal_issue 34
_journal_name_full 'Dalton transactions (Cambridge, England : 2003)'
_journal_page_first 4078
_journal_page_last 4092
_journal_paper_doi 10.1039/b604319d
_journal_year 2006
_chemical_formula_moiety '2(C6 H6 N O2), (C4 O4 Pt S4)'
_chemical_formula_sum 'C16 H12 N2 O8 Pt S4'
_chemical_formula_weight 683.6
_chemical_name_systematic
;
?
;
_space_group_IT_number 15
_symmetry_cell_setting monoclinic
_symmetry_space_group_name_Hall '-C 2yc'
_symmetry_space_group_name_H-M 'C 1 2/c 1'
_atom_sites_solution_hydrogens geom
_atom_sites_solution_primary direct
_atom_sites_solution_secondary difmap
_audit_creation_method SHELXL-97
_cell_angle_alpha 90.00
_cell_angle_beta 128.397(2)
_cell_angle_gamma 90.00
_cell_formula_units_Z 4
_cell_length_a 17.464(3)
_cell_length_b 10.8917(16)
_cell_length_c 13.571(2)
_cell_measurement_reflns_used 928
_cell_measurement_temperature 173(2)
_cell_measurement_theta_max 22.0000
_cell_measurement_theta_min 2.3895
_cell_volume 2023.1(5)
_computing_cell_refinement 'Bruker SMART'
_computing_data_collection 'Bruker SMART'
_computing_data_reduction 'Bruker SHELXTL'
_computing_molecular_graphics 'Bruker SHELXTL'
_computing_publication_material 'Bruker SHELXTL'
_computing_structure_refinement 'SHELXL-97 (Sheldrick, 1997)'
_computing_structure_solution 'SHELXS-97 (Sheldrick, 1990)'
_diffrn_ambient_temperature 173(2)
_diffrn_measured_fraction_theta_full 0.993
_diffrn_measured_fraction_theta_max 0.993
_diffrn_measurement_device_type 'CCD area detector'
_diffrn_measurement_method 'phi and omega scans'
_diffrn_radiation_monochromator graphite
_diffrn_radiation_source 'fine-focus sealed tube'
_diffrn_radiation_type MoK\a
_diffrn_radiation_wavelength 0.71073
_diffrn_reflns_av_R_equivalents 0.1049
_diffrn_reflns_av_sigmaI/netI 0.1456
_diffrn_reflns_limit_h_max 22
_diffrn_reflns_limit_h_min -21
_diffrn_reflns_limit_k_max 14
_diffrn_reflns_limit_k_min -11
_diffrn_reflns_limit_l_max 17
_diffrn_reflns_limit_l_min -17
_diffrn_reflns_number 6387
_diffrn_reflns_theta_full 27.49
_diffrn_reflns_theta_max 27.49
_diffrn_reflns_theta_min 2.39
_exptl_absorpt_coefficient_mu 7.398
_exptl_absorpt_correction_T_max 0.86
_exptl_absorpt_correction_T_min 0.429759
_exptl_absorpt_correction_type multi-scan
_exptl_absorpt_process_details 'SADABS (Sheldrick, 1996)'
_exptl_crystal_colour pink
_exptl_crystal_density_diffrn 2.244
_exptl_crystal_density_method 'not measured'
_exptl_crystal_description plate
_exptl_crystal_F_000 1312
_exptl_crystal_size_max 0.30
_exptl_crystal_size_mid 0.10
_exptl_crystal_size_min 0.02
_refine_diff_density_max 4.550
_refine_diff_density_min -2.521
_refine_diff_density_rms 0.320
_refine_ls_extinction_method none
_refine_ls_goodness_of_fit_ref 0.953
_refine_ls_hydrogen_treatment constr
_refine_ls_matrix_type full
_refine_ls_number_parameters 142
_refine_ls_number_reflns 2309
_refine_ls_number_restraints 0
_refine_ls_restrained_S_all 0.953
_refine_ls_R_factor_all 0.1185
_refine_ls_R_factor_gt 0.0564
_refine_ls_shift/su_max 0.000
_refine_ls_shift/su_mean 0.000
_refine_ls_structure_factor_coef Fsqd
_refine_ls_weighting_details 'calc w=1/[\s^2^(Fo^2^)+(0.0695P)^2^+0.0000P] where P=(Fo^2^+2Fc^2^)/3'
_refine_ls_weighting_scheme calc
_refine_ls_wR_factor_gt 0.1252
_refine_ls_wR_factor_ref 0.1481
_reflns_number_gt 1379
_reflns_number_total 2309
_reflns_threshold_expression >2sigma(I)
_cod_data_source_file b604319d.txt
_cod_data_source_block 6
_cod_depositor_comments
;
The following automatic conversions were performed:
'_symmetry_cell_setting' value 'Monoclinic' changed to 'monoclinic'
according to '/home/saulius/struct/CIF-dictionaries/cif_core.dic'
dictionary named 'cif_core.dic' version 2.4.1 from 2010-06-29.

Automatic conversion script
Id: cif_fix_enum 1527 2010-12-29 10:47:43Z saulius 
;
_cod_original_sg_symbol_H-M C2/c
_cod_database_code 7007373

loop_
_symmetry_equiv_pos_as_xyz
'x, y, z'
'-x, y, -z+1/2'
'x+1/2, y+1/2, z'
'-x+1/2, y+1/2, -z+1/2'
'-x, -y, -z'
'x, -y, z-1/2'
'-x+1/2, -y+1/2, -z'
'x+1/2, -y+1/2, z-1/2'

loop_
_atom_site_label
_atom_site_type_symbol
_atom_site_fract_x
_atom_site_fract_y
_atom_site_fract_z
_atom_site_U_iso_or_equiv
_atom_site_adp_type
_atom_site_occupancy
_atom_site_symmetry_multiplicity
_atom_site_calc_flag
_atom_site_refinement_flags
_atom_site_disorder_assembly
_atom_site_disorder_group
Pt1 Pt 0.7500 0.2500 0.5000 0.0166(2) Uani 1 2 d S . .
S1 S 0.5935(2) 0.2821(3) 0.4287(3) 0.0236(8) Uani 1 1 d . . .
S2 S 0.7666(2) 0.4563(3) 0.4878(3) 0.0233(8) Uani 1 1 d . . .
O1 O 0.5009(7) 0.4885(8) 0.3770(9) 0.026(2) Uani 1 1 d . . .
O2 O 0.6410(7) 0.6324(8) 0.4228(9) 0.029(2) Uani 1 1 d . . .
O3 O 0.1656(7) 0.7329(8) 0.1658(9) 0.032(2) Uani 1 1 d . . .
O4 O 0.1662(6) 0.9403(7) 0.1728(8) 0.023(2) Uani 1 1 d . . .
H4A H 0.1124 0.9299 0.1585 0.035 Uiso 1 1 calc R . .
N1 N 0.4643(8) 0.7425(12) 0.3487(10) 0.030(3) Uani 1 1 d . . .
H1A H 0.4972 0.6739 0.3665 0.035 Uiso 1 1 calc R . .
C1 C 0.5770(10) 0.4322(13) 0.4116(12) 0.026(3) Uani 1 1 d . . .
C2 C 0.6596(9) 0.5226(13) 0.4386(12) 0.021(3) Uani 1 1 d . . .
C3 C 0.3683(9) 0.7363(14) 0.2881(11) 0.024(3) Uani 1 1 d . . .
H3A H 0.3365 0.6588 0.2658 0.028 Uiso 1 1 calc R . .
C4 C 0.3152(9) 0.8435(11) 0.2580(11) 0.016(3) Uani 1 1 d . . .
C5 C 0.3641(9) 0.9539(11) 0.2913(11) 0.018(3) Uani 1 1 d . . .
H5A H 0.3296 1.0290 0.2715 0.022 Uiso 1 1 calc R . .
C6 C 0.4600(10) 0.9549(12) 0.3513(12) 0.026(3) Uani 1 1 d . . .
H6A H 0.4927 1.0315 0.3723 0.031 Uiso 1 1 calc R . .
C7 C 0.5126(9) 0.8496(12) 0.3836(12) 0.020(3) Uani 1 1 d . . .
H7A H 0.5814 0.8518 0.4294 0.024 Uiso 1 1 calc R . .
C8 C 0.2093(10) 0.8318(12) 0.1935(12) 0.022(3) Uani 1 1 d . . .

loop_
_atom_site_aniso_label
_atom_site_aniso_U_11
_atom_site_aniso_U_22
_atom_site_aniso_U_33
_atom_site_aniso_U_23
_atom_site_aniso_U_13
_atom_site_aniso_U_12
Pt1 0.0107(3) 0.0175(3) 0.0197(3) -0.0001(4) 0.0085(3) 0.0009(4)
S1 0.0146(16) 0.0167(19) 0.0393(19) 0.0027(13) 0.0166(15) 0.0024(11)
S2 0.0135(17) 0.0280(18) 0.0297(18) -0.0032(15) 0.0141(15) 0.0042(14)
O1 0.024(5) 0.016(5) 0.045(6) 0.000(4) 0.025(5) -0.005(4)
O2 0.026(6) 0.016(5) 0.050(6) 0.004(4) 0.026(5) 0.004(4)
O3 0.023(5) 0.028(7) 0.046(6) -0.004(5) 0.023(5) -0.003(5)
O4 0.014(5) 0.017(5) 0.034(5) -0.005(4) 0.012(4) 0.000(4)
N1 0.022(5) 0.033(7) 0.033(6) 0.016(7) 0.016(5) 0.023(7)
C1 0.019(7) 0.040(9) 0.024(7) -0.015(6) 0.016(6) -0.008(6)
C2 0.012(7) 0.038(9) 0.019(7) 0.005(6) 0.012(6) -0.002(6)
C3 0.021(6) 0.032(8) 0.019(6) 0.010(7) 0.013(5) 0.012(7)
C4 0.009(6) 0.021(7) 0.016(6) 0.003(5) 0.008(5) 0.002(5)
C5 0.021(7) 0.016(6) 0.022(7) 0.002(5) 0.015(6) 0.006(5)
C6 0.029(8) 0.017(7) 0.033(8) -0.008(6) 0.020(7) -0.006(6)
C7 0.003(6) 0.030(8) 0.025(7) -0.001(6) 0.008(6) 0.000(5)
C8 0.024(8) 0.024(8) 0.023(7) 0.002(6) 0.017(7) -0.005(6)

loop_
_atom_type_symbol
_atom_type_description
_atom_type_scat_dispersion_real
_atom_type_scat_dispersion_imag
_atom_type_scat_source
C C 0.0033 0.0016 'International Tables Vol C Tables 4.2.6.8 and 6.1.1.4'
H H 0.0000 0.0000 'International Tables Vol C Tables 4.2.6.8 and 6.1.1.4'
N N 0.0061 0.0033 'International Tables Vol C Tables 4.2.6.8 and 6.1.1.4'
O O 0.0106 0.0060 'International Tables Vol C Tables 4.2.6.8 and 6.1.1.4'
S S 0.1246 0.1234 'International Tables Vol C Tables 4.2.6.8 and 6.1.1.4'
Pt Pt -1.7033 8.3905 'International Tables Vol C Tables 4.2.6.8 and 6.1.1.4'

loop_
_geom_angle_atom_site_label_1
_geom_angle_atom_site_label_2
_geom_angle_atom_site_label_3
_geom_angle
_geom_angle_site_symmetry_1
_geom_angle_site_symmetry_3
_geom_angle_publ_flag
S2 Pt1 S2 179.998(1) . 7_656 ?
S2 Pt1 S1 89.51(11) . . ?
S2 Pt1 S1 90.49(11) 7_656 . ?
S2 Pt1 S1 90.49(11) . 7_656 ?
S2 Pt1 S1 89.51(11) 7_656 7_656 ?
S1 Pt1 S1 180.00(14) . 7_656 ?
C1 S1 Pt1 105.6(5) . . ?
C2 S2 Pt1 106.6(5) . . ?
C8 O4 H4A 109.5 . . ?
C3 N1 C7 122.4(12) . . ?
C3 N1 H1A 118.8 . . ?
C7 N1 H1A 118.8 . . ?
O1 C1 C2 112.3(12) . . ?
O1 C1 S1 125.9(10) . . ?
C2 C1 S1 121.8(10) . . ?
O2 C2 C1 117.5(11) . . ?
O2 C2 S2 126.0(10) . . ?
C1 C2 S2 116.4(10) . . ?
N1 C3 C4 119.6(14) . . ?
N1 C3 H3A 120.2 . . ?
C4 C3 H3A 120.2 . . ?
C5 C4 C3 118.3(12) . . ?
C5 C4 C8 124.1(11) . . ?
C3 C4 C8 117.6(11) . . ?
C6 C5 C4 119.7(12) . . ?
C6 C5 H5A 120.2 . . ?
C4 C5 H5A 120.2 . . ?
C5 C6 C7 122.1(13) . . ?
C5 C6 H6A 118.9 . . ?
C7 C6 H6A 118.9 . . ?
N1 C7 C6 117.9(12) . . ?
N1 C7 H7A 121.0 . . ?
C6 C7 H7A 121.0 . . ?
O3 C8 O4 123.1(12) . . ?
O3 C8 C4 124.2(12) . . ?
O4 C8 C4 112.6(11) . . ?

loop_
_geom_bond_atom_site_label_1
_geom_bond_atom_site_label_2
_geom_bond_distance
_geom_bond_site_symmetry_2
_geom_bond_publ_flag
Pt1 S2 2.285(4) . ?
Pt1 S2 2.285(4) 7_656 ?
Pt1 S1 2.289(3) . ?
Pt1 S1 2.289(3) 7_656 ?
S1 C1 1.651(15) . ?
S2 C2 1.707(13) . ?
O1 C1 1.260(15) . ?
O2 C2 1.223(15) . ?
O3 C8 1.237(15) . ?
O4 C8 1.334(15) . ?
O4 H4A 0.8400 . ?
N1 C3 1.334(16) . ?
N1 C7 1.341(16) . ?
N1 H1A 0.8800 . ?
C1 C2 1.590(17) . ?
C3 C4 1.386(16) . ?
C3 H3A 0.9500 . ?
C4 C5 1.379(16) . ?
C4 C8 1.480(17) . ?
C5 C6 1.332(17) . ?
C5 H5A 0.9500 . ?
C6 C7 1.361(17) . ?
C6 H6A 0.9500 . ?
C7 H7A 0.9500 . ?

loop_
_geom_torsion_atom_site_label_1
_geom_torsion_atom_site_label_2
_geom_torsion_atom_site_label_3
_geom_torsion_atom_site_label_4
_geom_torsion
_geom_torsion_site_symmetry_1
_geom_torsion_site_symmetry_2
_geom_torsion_site_symmetry_3
_geom_torsion_site_symmetry_4
_geom_torsion_publ_flag
S2 Pt1 S1 C1 -2.0(5) . . . . ?
S2 Pt1 S1 C1 178.0(5) 7_656 . . . ?
S1 Pt1 S2 C2 1.7(5) . . . . ?
S1 Pt1 S2 C2 -178.3(5) 7_656 . . . ?
Pt1 S1 C1 O1 -178.1(11) . . . . ?
Pt1 S1 C1 C2 2.0(11) . . . . ?
O1 C1 C2 O2 -0.5(17) . . . . ?
S1 C1 C2 O2 179.5(10) . . . . ?
O1 C1 C2 S2 179.4(9) . . . . ?
S1 C1 C2 S2 -0.7(14) . . . . ?
Pt1 S2 C2 O2 178.8(11) . . . . ?
Pt1 S2 C2 C1 -1.1(10) . . . . ?
C7 N1 C3 C4 0.8(17) . . . . ?
N1 C3 C4 C5 0.5(17) . . . . ?
N1 C3 C4 C8 -178.6(10) . . . . ?
C3 C4 C5 C6 -0.3(18) . . . . ?
C8 C4 C5 C6 178.7(11) . . . . ?
C4 C5 C6 C7 -1(2) . . . . ?
C3 N1 C7 C6 -2.3(19) . . . . ?
C5 C6 C7 N1 3(2) . . . . ?
C5 C4 C8 O3 -178.5(12) . . . . ?
C3 C4 C8 O3 0.6(18) . . . . ?
C5 C4 C8 O4 -1.1(17) . . . . ?
C3 C4 C8 O4 177.9(10) . . . . ?
